data_1555478
loop_
_publ_author_name
'Taguchi, Masamitsu'
'Tokimizu, Yusuke'
'Oishi, Shinya'
'Fujii, Nobutaka'
'Ohno, Hiroaki'

_publ_section_title
;
 Synthesis of Fused Carbazoles by Gold-Catalyzed Tricyclization of
 Conjugated Diynes via Rearrangement of an N-Propargyl Group.
;
_journal_issue 24
_journal_name_full 'Organic letters'
_journal_page_first 6250
_journal_page_last 6253
_journal_paper_doi 10.1021/acs.orglett.5b03254
_journal_volume 17
_journal_year 2015
_chemical_formula_moiety 'C23 H21 N O'
_chemical_formula_sum 'C23 H21 N O'
_chemical_formula_weight 327.43
_space_group_crystal_system monoclinic
_space_group_IT_number 14
_space_group_name_Hall '-P 2ybc'
_space_group_name_H-M_alt 'P 1 21/c 1'
_atom_sites_solution_hydrogens geom
_atom_sites_solution_primary direct
_atom_sites_solution_secondary difmap
_cell_angle_alpha 90.0000
_cell_angle_beta 107.610(5)
_cell_angle_gamma 90.0000
_cell_formula_units_Z 4
_cell_length_a 12.2975(8)
_cell_length_b 14.2131(9)
_cell_length_c 10.3046(7)
_cell_measurement_temperature 293
_cell_measurement_theta_max 68.30
_cell_measurement_theta_min 3.10
_cell_volume 1716.7(2)
_computing_cell_refinement 'CrystalClear-SM Expert 2.1 b45'
_computing_data_collection 'CrystalClear-SM Expert 2.1 b45 (Rigaku, 2015)'
_computing_data_reduction 'CrystalClear-SM Expert 2.1 b45'
_computing_molecular_graphics 'CrystalStructure 4.1'
_computing_publication_material 'CrystalStructure 4.1 (Rigaku, 2014)'
_computing_structure_refinement 'SHELXL2013 (Sheldrick, 2008)'
_computing_structure_solution 'SIR92 (Altomare, et al., 1994)'
_diffrn_ambient_temperature 293
_diffrn_detector_area_resol_mean 5.814
_diffrn_measured_fraction_theta_full 0.996
_diffrn_measured_fraction_theta_max 0.996
_diffrn_measurement_device_type 'Rigaku XtaLAB P200'
_diffrn_measurement_method \w
_diffrn_radiation_type 'Cu K\a'
_diffrn_radiation_wavelength 1.54187
_diffrn_reflns_av_R_equivalents 0.0257
_diffrn_reflns_Laue_measured_fraction_full 0.996
_diffrn_reflns_Laue_measured_fraction_max 0.996
_diffrn_reflns_limit_h_max 14
_diffrn_reflns_limit_h_min -14
_diffrn_reflns_limit_k_max 16
_diffrn_reflns_limit_k_min -17
_diffrn_reflns_limit_l_max 8
_diffrn_reflns_limit_l_min -12
_diffrn_reflns_number 12737
_diffrn_reflns_point_group_measured_fraction_full 0.996
_diffrn_reflns_point_group_measured_fraction_max 0.996
_diffrn_reflns_theta_full 67.687
_diffrn_reflns_theta_max 68.313
_diffrn_reflns_theta_min 4.891
_diffrn_standards_number 0
_exptl_absorpt_coefficient_mu 0.597
_exptl_absorpt_correction_T_max 0.888
_exptl_absorpt_correction_T_min 0.581
_exptl_absorpt_correction_type multi-scan
_exptl_absorpt_process_details 'REQAB (Rigaku, 1998)'
_exptl_crystal_colour colorless
_exptl_crystal_density_diffrn 1.267
_exptl_crystal_density_method 'not measured'
_exptl_crystal_description prism
_exptl_crystal_F_000 696.00
_exptl_crystal_size_max 0.200
_exptl_crystal_size_mid 0.200
_exptl_crystal_size_min 0.200
_refine_diff_density_max 0.27
_refine_diff_density_min -0.44
_refine_ls_extinction_method none
_refine_ls_goodness_of_fit_ref 1.082
_refine_ls_hydrogen_treatment constr
_refine_ls_number_parameters 226
_refine_ls_number_reflns 3143
_refine_ls_number_restraints 0
_refine_ls_R_factor_all 0.0466
_refine_ls_R_factor_gt 0.0437
_refine_ls_shift/su_max 0.001
_refine_ls_structure_factor_coef Fsqd
_refine_ls_weighting_details 'w = 1/[\s^2^(Fo^2^)+(0.0746P)^2^+0.5470P] where P=(Fo^2^+2Fc^2^)/3'
_refine_ls_weighting_scheme calc
_refine_ls_wR_factor_gt 0.1168
_refine_ls_wR_factor_ref 0.1187
_reflns_number_gt 2857
_reflns_number_total 3143
_reflns_threshold_expression F^2^>2.0\s(F^2^)
_cod_data_source_file ol5b03254_si_001.cif
_cod_data_source_block sample1-01
_cod_database_code 1555478
_shelxl_res_file
;

    shelxl.res created by SHELXL-2014/7

TITL sample1-01
CELL  1.54187 12.29750 14.21310 10.30460 90.00000 107.61000 90.00000
ZERR  4 0.00080 0.00090 0.00070 0.00000 0.00500 0.00000
LATT 1
SYMM    -X, .50+Y, .50-Z
SFAC C H N O
UNIT 92 84 4 4
L.S. 5
FMAP 2
PLAN -25
WPDB -2
HTAB
BOND $H
CONF
LIST 4
TEMP 20.0
ACTA
SIZE 0.200 0.200 0.200
WGHT    0.074600    0.547000
FVAR       2.15839
O1    4    0.864201    0.406103    0.962188    11.00000    0.01525    0.02505 =
         0.00677   -0.00198   -0.00214    0.00110
N2    3    0.916733    0.396699    0.411771    11.00000    0.01659    0.01675 =
         0.00853   -0.00069   -0.00043   -0.00028
C3    1    1.076951    0.356404    0.778482    11.00000    0.01536    0.01076 =
         0.01155   -0.00090   -0.00109   -0.00203
C4    1    0.804290    0.425779    0.371038    11.00000    0.01647    0.01277 =
         0.01104   -0.00133   -0.00193   -0.00195
C5    1    0.977559    0.374129    0.972060    11.00000    0.01501    0.01640 =
         0.01110    0.00055   -0.00119    0.00151
AFIX  23
H5A   2    0.989499    0.310506    1.007603    11.00000   -1.20000
H5B   2    1.034423    0.414983    1.031346    11.00000   -1.20000
AFIX   0
C6    1    0.877355    0.399368    0.742243    11.00000    0.01557    0.01045 =
         0.01135   -0.00124   -0.00128   -0.00154
C7    1    0.858675    0.405860    0.601713    11.00000    0.01485    0.01225 =
         0.01011   -0.00125   -0.00148   -0.00189
C8    1    0.652724    0.464279    0.467955    11.00000    0.01882    0.02480 =
         0.01191   -0.00077    0.00015    0.00091
AFIX  43
H8    2    0.624716    0.469467    0.541979    11.00000   -1.20000
AFIX   0
C9    1    0.951872    0.385724    0.552002    11.00000    0.01728    0.01160 =
         0.00906   -0.00131   -0.00042   -0.00241
C10   1    1.243075    0.377891    0.989793    11.00000    0.01715    0.02175 =
         0.01184    0.00009   -0.00014   -0.00046
AFIX  43
H10   2    1.206156    0.429385    1.013030    11.00000   -1.20000
AFIX   0
C11   1    1.248155    0.250582    0.838330    11.00000    0.01808    0.02216 =
         0.01754   -0.00105    0.00078    0.00062
AFIX  43
H11   2    1.214773    0.216550    0.759195    11.00000   -1.20000
AFIX   0
C12   1    1.190523    0.327520    0.870495    11.00000    0.01466    0.01645 =
         0.01131    0.00311    0.00000   -0.00112
C13   1    0.793299    0.404024    0.821965    11.00000    0.01570    0.01674 =
         0.00646   -0.00049   -0.00264    0.00098
AFIX  13
H13   2    0.748307    0.461983    0.799844    11.00000   -1.20000
AFIX   0
C14   1    0.984936    0.382365    0.320543    11.00000    0.02016    0.01945 =
         0.01071    0.00021    0.00215    0.00105
AFIX  33
H14A  2    1.060144    0.362226    0.371975    11.00000   -1.20000
H14B  2    0.949899    0.335107    0.254581    11.00000   -1.20000
H14C  2    0.989886    0.440279    0.274721    11.00000   -1.20000
AFIX   0
C15   1    0.626096    0.479529    0.225487    11.00000    0.02129    0.03008 =
         0.01190    0.00342   -0.00592    0.00078
AFIX  43
H15   2    0.578665    0.495558    0.139473    11.00000   -1.20000
AFIX   0
C16   1    0.763861    0.432513    0.485355    11.00000    0.01675    0.01403 =
         0.00996   -0.00107   -0.00249   -0.00219
C17   1    0.735426    0.447994    0.239391    11.00000    0.02155    0.02024 =
         0.00973    0.00027   -0.00035   -0.00230
AFIX  43
H17   2    0.762112    0.441795    0.164464    11.00000   -1.20000
AFIX   0
C18   1    1.059595    0.360472    0.638125    11.00000    0.01469    0.01342 =
         0.01214   -0.00138    0.00065   -0.00117
AFIX  43
H18   2    1.118756    0.346604    0.602468    11.00000   -1.20000
AFIX   0
C19   1    0.984643    0.377585    0.828592    11.00000    0.01625    0.01026 =
         0.00970   -0.00065   -0.00231   -0.00136
C20   1    1.349841    0.351477    1.073530    11.00000    0.01838    0.03819 =
         0.01143    0.00051   -0.00307   -0.00250
AFIX  43
H20   2    1.384135    0.385692    1.152217    11.00000   -1.20000
AFIX   0
C21   1    0.714211    0.318470    0.795130    11.00000    0.01984    0.02204 =
         0.01379   -0.00190    0.00056   -0.00426
AFIX  23
H21A  2    0.667636    0.319252    0.700513    11.00000   -1.20000
H21B  2    0.760287    0.261801    0.809588    11.00000   -1.20000
AFIX   0
C22   1    0.636131    0.314545    0.885038    11.00000    0.02243    0.03598 =
         0.01906    0.00218    0.00343   -0.00610
AFIX  33
H22A  2    0.588988    0.259429    0.863087    11.00000   -1.20000
H22B  2    0.681471    0.312118    0.978920    11.00000   -1.20000
H22C  2    0.588740    0.369617    0.869751    11.00000   -1.20000
AFIX   0
C23   1    0.585071    0.487911    0.337822    11.00000    0.01663    0.03318 =
         0.01712    0.00243   -0.00274    0.00466
AFIX  43
H23   2    0.511246    0.509680    0.325028    11.00000   -1.20000
AFIX   0
C24   1    1.405846    0.274697    1.041134    11.00000    0.01702    0.04437 =
         0.01891    0.00803   -0.00272    0.00772
AFIX  43
H24   2    1.477173    0.257043    1.098029    11.00000   -1.20000
AFIX   0
C25   1    1.354774    0.224305    0.923187    11.00000    0.02219    0.03111 =
         0.02620    0.00358    0.00423    0.00993
AFIX  43
H25   2    1.392048    0.172716    0.900808    11.00000   -1.20000
AFIX   0
HKLF 4
 
REM  sample1-01
REM R1 =  0.0437 for    2857 Fo > 4sig(Fo)  and  0.0466 for all    3143 data
REM    226 parameters refined using      0 restraints
 
END  
     
WGHT      0.0746      0.5470 

REM No hydrogen bonds found for HTAB generation

REM Highest difference peak  0.269,  deepest hole -0.435,  1-sigma level  0.102
Q1    1   0.9885  0.3072  0.3011  11.00000  0.05    0.27
Q2    1   0.5819  0.3747  0.3892  11.00000  0.05    0.26
Q3    1   0.8677  0.4321  0.6708  11.00000  0.05    0.24
Q4    1   0.5274  0.3578  0.3398  11.00000  0.05    0.24
Q5    1   1.0823  0.2502  1.0786  11.00000  0.05    0.23
Q6    1   1.1119  0.2493  0.5665  11.00000  0.05    0.23
Q7    1   0.6036  0.3784  0.5915  11.00000  0.05    0.23
Q8    1   1.0059  0.2489  1.1256  11.00000  0.05    0.23
Q9    1   1.0868  0.2515  0.4753  11.00000  0.05    0.22
Q10   1   0.9147  0.4960  0.6464  11.00000  0.05    0.21
Q11   1   0.6389  0.3752  0.0768  11.00000  0.05    0.21
Q12   1   0.6375  0.3662  0.6705  11.00000  0.05    0.21
Q13   1   0.6641  0.3738  0.1171  11.00000  0.05    0.21
Q14   1   0.9701  0.2656  1.0463  11.00000  0.05    0.20
Q15   1   0.6978  0.4094  0.4769  11.00000  0.05    0.20
Q16   1   0.6022  0.3761  0.1525  11.00000  0.05    0.20
Q17   1   0.9418  0.4858  0.7878  11.00000  0.05    0.20
Q18   1   0.9207  0.4947  0.7609  11.00000  0.05    0.20
Q19   1   0.9394  0.4500  0.2308  11.00000  0.05    0.20
Q20   1   0.6427  0.3861  0.1986  11.00000  0.05    0.20
Q21   1   0.5015  0.3606  0.5782  11.00000  0.05    0.20
Q22   1   1.0037  0.4914  0.7548  11.00000  0.05    0.19
Q23   1   1.5084  0.1350  1.0000  11.00000  0.05    0.19
Q24   1   1.1431  0.2829  0.6390  11.00000  0.05    0.19
Q25   1   0.9974  0.4941  0.4479  11.00000  0.05    0.19
;

loop_
_symmetry_equiv_pos_site_id
_space_group_symop_operation_xyz
1 +X,+Y,+Z
2 -X,1/2+Y,1/2-Z
3 -X,-Y,-Z
4 +X,1/2-Y,1/2+Z

loop_
_atom_site_label
_atom_site_type_symbol
_atom_site_fract_x
_atom_site_fract_y
_atom_site_fract_z
_atom_site_U_iso_or_equiv
_atom_site_adp_type
_atom_site_occupancy
_atom_site_site_symmetry_multiplicity
_atom_site_calc_flag
_atom_site_refinement_flags
O1 O 0.86420(8) 0.40610(6) 0.96219(8) 0.0169(2) Uani 1 4 d .
N2 N 0.91673(9) 0.39670(7) 0.41177(10) 0.0149(2) Uani 1 4 d .
C3 C 1.07695(11) 0.35640(8) 0.77848(12) 0.0137(3) Uani 1 4 d .
C4 C 0.80429(11) 0.42578(9) 0.37104(12) 0.0148(3) Uani 1 4 d .
C5 C 0.97756(11) 0.37413(9) 0.97206(12) 0.0153(3) Uani 1 4 d .
C6 C 0.87736(11) 0.39937(8) 0.74224(12) 0.0136(3) Uani 1 4 d .
C7 C 0.85868(11) 0.40586(9) 0.60171(12) 0.0136(3) Uani 1 4 d .
C8 C 0.65272(11) 0.46428(10) 0.46795(13) 0.0195(3) Uani 1 4 d .
C9 C 0.95187(11) 0.38572(9) 0.55200(12) 0.0136(3) Uani 1 4 d .
C10 C 1.24308(11) 0.37789(10) 0.98979(13) 0.0179(3) Uani 1 4 d .
C11 C 1.24815(12) 0.25058(10) 0.83833(14) 0.0203(3) Uani 1 4 d .
C12 C 1.19052(11) 0.32752(9) 0.87050(12) 0.0150(3) Uani 1 4 d .
C13 C 0.79330(11) 0.40402(9) 0.82197(12) 0.0143(3) Uani 1 4 d .
C14 C 0.98494(11) 0.38236(10) 0.32054(13) 0.0173(3) Uani 1 4 d .
C15 C 0.62610(12) 0.47953(11) 0.22549(13) 0.0235(3) Uani 1 4 d .
C16 C 0.76386(11) 0.43251(9) 0.48536(12) 0.0150(3) Uani 1 4 d .
C17 C 0.73543(12) 0.44799(10) 0.23939(13) 0.0183(3) Uani 1 4 d .
C18 C 1.05959(11) 0.36047(9) 0.63812(12) 0.0142(3) Uani 1 4 d .
C19 C 0.98464(11) 0.37758(8) 0.82859(12) 0.0135(3) Uani 1 4 d .
C20 C 1.34984(12) 0.35148(11) 1.07353(14) 0.0243(3) Uani 1 4 d .
C21 C 0.71421(12) 0.31847(10) 0.79513(13) 0.0196(3) Uani 1 4 d .
C22 C 0.63613(13) 0.31455(12) 0.88504(14) 0.0265(3) Uani 1 4 d .
C23 C 0.58507(12) 0.48791(11) 0.33782(14) 0.0241(3) Uani 1 4 d .
C24 C 1.40585(12) 0.27470(12) 1.04113(15) 0.0286(4) Uani 1 4 d .
C25 C 1.35477(13) 0.22431(11) 0.92319(15) 0.0272(3) Uani 1 4 d .
H5A H 0.9895 0.31051 1.0076 0.0184 Uiso 1 4 calc R
H5B H 1.03442 0.41498 1.03135 0.0184 Uiso 1 4 calc R
H8 H 0.62472 0.46947 0.54198 0.0234 Uiso 1 4 calc R
H10 H 1.20616 0.42938 1.01303 0.0215 Uiso 1 4 calc R
H11 H 1.21477 0.21655 0.7592 0.0243 Uiso 1 4 calc R
H13 H 0.74831 0.46198 0.79984 0.0172 Uiso 1 4 calc R
H14A H 1.06014 0.36223 0.37197 0.0208 Uiso 1 4 calc R
H14B H 0.9499 0.33511 0.25458 0.0208 Uiso 1 4 calc R
H14C H 0.98989 0.44028 0.27472 0.0208 Uiso 1 4 calc R
H15 H 0.57866 0.49556 0.13947 0.0282 Uiso 1 4 calc R
H17 H 0.76211 0.44179 0.16446 0.0220 Uiso 1 4 calc R
H18 H 1.11876 0.3466 0.60247 0.0170 Uiso 1 4 calc R
H20 H 1.38414 0.38569 1.15222 0.0292 Uiso 1 4 calc R
H21A H 0.66764 0.31925 0.70051 0.0235 Uiso 1 4 calc R
H21B H 0.76029 0.2618 0.80959 0.0235 Uiso 1 4 calc R
H22A H 0.58899 0.25943 0.86309 0.0317 Uiso 1 4 calc R
H22B H 0.68147 0.31212 0.97892 0.0317 Uiso 1 4 calc R
H22C H 0.58874 0.36962 0.86975 0.0317 Uiso 1 4 calc R
H23 H 0.51125 0.50968 0.32503 0.0289 Uiso 1 4 calc R
H24 H 1.47717 0.25704 1.09803 0.0343 Uiso 1 4 calc R
H25 H 1.39205 0.17272 0.90081 0.0326 Uiso 1 4 calc R

loop_
_atom_site_aniso_label
_atom_site_aniso_U_11
_atom_site_aniso_U_22
_atom_site_aniso_U_33
_atom_site_aniso_U_12
_atom_site_aniso_U_13
_atom_site_aniso_U_23
O1 0.0153(5) 0.0250(5) 0.0068(4) 0.0011(4) -0.0021(4) -0.0020(4)
N2 0.0166(6) 0.0168(5) 0.0085(5) -0.0003(4) -0.0004(4) -0.0007(4)
C3 0.0154(6) 0.0108(6) 0.0116(6) -0.0020(5) -0.0011(5) -0.0009(5)
C4 0.0165(6) 0.0128(6) 0.0110(6) -0.0019(5) -0.0019(5) -0.0013(5)
C5 0.0150(6) 0.0164(6) 0.0111(6) 0.0015(5) -0.0012(5) 0.0006(5)
C6 0.0156(6) 0.0104(6) 0.0114(6) -0.0015(5) -0.0013(5) -0.0012(4)
C7 0.0149(6) 0.0123(6) 0.0101(6) -0.0019(5) -0.0015(5) -0.0013(5)
C8 0.0188(7) 0.0248(7) 0.0119(6) 0.0009(5) 0.0001(5) -0.0008(5)
C9 0.0173(7) 0.0116(6) 0.0091(6) -0.0024(5) -0.0004(5) -0.0013(4)
C10 0.0171(7) 0.0217(7) 0.0118(6) -0.0005(5) -0.0001(5) 0.0001(5)
C11 0.0181(7) 0.0222(7) 0.0175(6) 0.0006(5) 0.0008(5) -0.0010(5)
C12 0.0147(7) 0.0164(6) 0.0113(6) -0.0011(5) 0.0000(5) 0.0031(5)
C13 0.0157(6) 0.0167(6) 0.0065(6) 0.0010(5) -0.0026(5) -0.0005(5)
C14 0.0202(7) 0.0194(7) 0.0107(6) 0.0010(5) 0.0022(5) 0.0002(5)
C15 0.0213(7) 0.0301(8) 0.0119(6) 0.0008(6) -0.0059(5) 0.0034(5)
C16 0.0168(7) 0.0140(6) 0.0100(6) -0.0022(5) -0.0025(5) -0.0011(5)
C17 0.0216(7) 0.0202(7) 0.0097(6) -0.0023(5) -0.0004(5) 0.0003(5)
C18 0.0147(6) 0.0134(6) 0.0121(6) -0.0012(5) 0.0006(5) -0.0014(5)
C19 0.0163(6) 0.0103(6) 0.0097(6) -0.0014(5) -0.0023(5) -0.0006(5)
C20 0.0184(7) 0.0382(9) 0.0114(6) -0.0025(6) -0.0031(5) 0.0005(6)
C21 0.0198(7) 0.0220(7) 0.0138(6) -0.0043(5) 0.0006(5) -0.0019(5)
C22 0.0224(8) 0.0360(9) 0.0191(7) -0.0061(6) 0.0034(6) 0.0022(6)
C23 0.0166(7) 0.0332(8) 0.0171(7) 0.0047(6) -0.0027(6) 0.0024(6)
C24 0.0170(7) 0.0444(9) 0.0189(7) 0.0077(6) -0.0027(6) 0.0080(6)
C25 0.0222(8) 0.0311(8) 0.0262(7) 0.0099(6) 0.0042(6) 0.0036(6)

loop_
_atom_type_symbol
_atom_type_description
_atom_type_scat_dispersion_real
_atom_type_scat_dispersion_imag
_atom_type_scat_source
C C 0.0181 0.0091
;
International Tables for Crystallography
(Vol. C, Tables 4.2.6.8 and 6.1.1.4)
;
H H 0.0000 0.0000
;
International Tables for Crystallography
(Vol. C, Table 6.1.1.4)
;
N N 0.0311 0.0180
;
International Tables for Crystallography
(Vol. C, Tables 4.2.6.8 and 6.1.1.4)
;
O O 0.0492 0.0322
;
International Tables for Crystallography
(Vol. C, Tables 4.2.6.8 and 6.1.1.4)
;

loop_
_geom_angle_atom_site_label_1
_geom_angle_atom_site_label_2
_geom_angle_atom_site_label_3
_geom_angle
_geom_angle_publ_flag
C5 O1 C13 110.04(10) yes
C4 N2 C9 108.55(11) yes
C4 N2 C14 124.53(10) yes
C9 N2 C14 126.91(10) yes
C12 C3 C18 119.38(13) yes
C12 C3 C19 121.87(11) yes
C18 C3 C19 118.73(11) yes
N2 C4 C16 109.83(10) yes
N2 C4 C17 128.17(13) yes
C16 C4 C17 121.99(13) yes
O1 C5 C19 105.20(9) yes
C7 C6 C13 129.63(11) yes
C7 C6 C19 120.40(13) yes
C13 C6 C19 109.72(11) yes
C6 C7 C9 117.57(11) yes
C6 C7 C16 135.53(13) yes
C9 C7 C16 106.86(11) yes
C16 C8 C23 118.60(14) yes
N2 C9 C7 108.82(10) yes
N2 C9 C18 128.79(13) yes
C7 C9 C18 122.39(12) yes
C12 C10 C20 120.43(13) yes
C12 C11 C25 120.75(12) yes
C3 C12 C10 120.87(12) yes
C3 C12 C11 120.69(11) yes
C10 C12 C11 118.43(11) yes
O1 C13 C6 103.93(10) yes
O1 C13 C21 110.83(10) yes
C6 C13 C21 111.77(11) yes
C17 C15 C23 121.60(12) yes
C4 C16 C7 105.92(12) yes
C4 C16 C8 119.43(11) yes
C7 C16 C8 134.58(13) yes
C4 C17 C15 117.21(14) yes
C3 C18 C9 119.05(13) yes
C3 C19 C5 129.93(10) yes
C3 C19 C6 121.79(12) yes
C5 C19 C6 108.11(12) yes
C10 C20 C24 120.65(13) yes
C13 C21 C22 113.73(12) yes
C8 C23 C15 121.14(13) yes
C20 C24 C25 119.48(12) yes
C11 C25 C24 120.26(15) yes
O1 C5 H5A 110.702 no
O1 C5 H5B 110.704 no
C19 C5 H5A 110.700 no
C19 C5 H5B 110.711 no
H5A C5 H5B 108.801 no
C16 C8 H8 120.690 no
C23 C8 H8 120.706 no
C12 C10 H10 119.786 no
C20 C10 H10 119.785 no
C12 C11 H11 119.626 no
C25 C11 H11 119.629 no
O1 C13 H13 110.059 no
C6 C13 H13 110.047 no
C21 C13 H13 110.055 no
N2 C14 H14A 109.471 no
N2 C14 H14B 109.470 no
N2 C14 H14C 109.465 no
H14A C14 H14B 109.482 no
H14A C14 H14C 109.467 no
H14B C14 H14C 109.471 no
C17 C15 H15 119.205 no
C23 C15 H15 119.198 no
C4 C17 H17 121.398 no
C15 C17 H17 121.389 no
C3 C18 H18 120.470 no
C9 C18 H18 120.484 no
C10 C20 H20 119.685 no
C24 C20 H20 119.668 no
C13 C21 H21A 108.815 no
C13 C21 H21B 108.811 no
C22 C21 H21A 108.819 no
C22 C21 H21B 108.816 no
H21A C21 H21B 107.680 no
C21 C22 H22A 109.467 no
C21 C22 H22B 109.471 no
C21 C22 H22C 109.471 no
H22A C22 H22B 109.469 no
H22A C22 H22C 109.474 no
H22B C22 H22C 109.476 no
C8 C23 H23 119.427 no
C15 C23 H23 119.434 no
C20 C24 H24 120.260 no
C25 C24 H24 120.262 no
C11 C25 H25 119.871 no
C24 C25 H25 119.866 no

loop_
_geom_bond_atom_site_label_1
_geom_bond_atom_site_label_2
_geom_bond_distance
_geom_bond_publ_flag
O1 C5 1.4403(17) yes
O1 C13 1.4445(13) yes
N2 C4 1.3812(17) yes
N2 C9 1.3861(15) yes
N2 C14 1.451(2) yes
C3 C12 1.4889(16) yes
C3 C18 1.3979(18) yes
C3 C19 1.414(2) yes
C4 C16 1.414(2) yes
C4 C17 1.4007(16) yes
C5 C19 1.5078(19) yes
C6 C7 1.3989(18) yes
C6 C13 1.504(2) yes
C6 C19 1.3849(16) yes
C7 C9 1.419(2) yes
C7 C16 1.4473(16) yes
C8 C16 1.3985(19) yes
C8 C23 1.3885(17) yes
C9 C18 1.3999(16) yes
C10 C12 1.4002(17) yes
C10 C20 1.3870(18) yes
C11 C12 1.396(2) yes
C11 C25 1.3891(19) yes
C13 C21 1.5291(19) yes
C15 C17 1.383(2) yes
C15 C23 1.401(2) yes
C20 C24 1.384(2) yes
C21 C22 1.524(2) yes
C24 C25 1.387(2) yes
C5 H5A 0.970 no
C5 H5B 0.970 no
C8 H8 0.930 no
C10 H10 0.930 no
C11 H11 0.930 no
C13 H13 0.980 no
C14 H14A 0.960 no
C14 H14B 0.960 no
C14 H14C 0.960 no
C15 H15 0.930 no
C17 H17 0.930 no
C18 H18 0.930 no
C20 H20 0.930 no
C21 H21A 0.970 no
C21 H21B 0.970 no
C22 H22A 0.960 no
C22 H22B 0.960 no
C22 H22C 0.960 no
C23 H23 0.930 no
C24 H24 0.930 no
C25 H25 0.930 no

loop_
_geom_contact_atom_site_label_1
_geom_contact_atom_site_label_2
_geom_contact_distance
_geom_contact_publ_flag
_geom_contact_site_symmetry_2
O1 C22 2.9736(18) no .
N2 C6 3.5819(18) no .
N2 C8 3.5966(19) no .
C3 C7 2.8388(16) no .
C4 C23 2.758(2) no .
C5 C10 3.215(2) no .
C5 C12 3.170(2) no .
C5 C21 3.2963(18) no .
C6 C8 3.4274(16) no .
C6 C18 2.817(2) no .
C7 C21 3.288(2) no .
C8 C17 2.843(2) no .
C9 C19 2.7576(18) no .
C10 C19 3.1090(17) no .
C10 C25 2.774(2) no .
C11 C18 3.0295(17) no .
C11 C20 2.7678(19) no .
C12 C24 2.8018(18) no .
C13 C16 3.4010(18) no .
C14 C17 3.0711(19) no .
C14 C18 3.1355(18) no .
C15 C16 2.7825(16) no .
C19 C21 3.345(2) no .
O1 C10 3.4360(17) no 3_767
O1 C14 3.5548(15) no 1_556
N2 C9 3.4567(16) no 3_766
N2 C18 3.5145(16) no 3_766
C4 C18 3.4837(19) no 3_766
C5 C14 3.5665(19) no 1_556
C7 C14 3.5310(19) no 3_766
C9 N2 3.4567(16) no 3_766
C9 C14 3.5464(19) no 3_766
C10 O1 3.4360(17) no 3_767
C10 C17 3.486(2) no 3_766
C12 C17 3.594(2) no 3_766
C14 O1 3.5548(15) no 1_554
C14 C5 3.5665(19) no 1_554
C14 C7 3.5310(19) no 3_766
C14 C9 3.5464(19) no 3_766
C17 C10 3.486(2) no 3_766
C17 C12 3.594(2) no 3_766
C18 N2 3.5145(16) no 3_766
C18 C4 3.4837(19) no 3_766
O1 H21A 3.2702 no .
O1 H21B 2.6639 no .
O1 H22B 2.6642 no .
O1 H22C 3.2709 no .
N2 H17 2.7548 no .
N2 H18 2.7545 no .
C3 H5A 2.9483 no .
C3 H5B 2.9294 no .
C3 H10 2.6681 no .
C3 H11 2.6583 no .
C4 H8 3.2739 no .
C4 H14A 3.2706 no .
C4 H14B 2.7582 no .
C4 H14C 2.7582 no .
C4 H15 3.2203 no .
C5 H10 2.8248 no .
C5 H13 3.1031 no .
C5 H21B 3.1280 no .
C6 H5A 2.9483 no .
C6 H5B 3.0288 no .
C6 H8 3.3203 no .
C6 H21A 2.7317 no .
C6 H21B 2.6424 no .
C7 H8 2.8987 no .
C7 H13 2.8850 no .
C7 H18 3.3051 no .
C7 H21A 3.0852 no .
C7 H21B 3.4371 no .
C8 H13 3.2629 no .
C8 H15 3.2587 no .
C8 H21A 3.1240 no .
C9 H14A 2.6116 no .
C9 H14B 3.1410 no .
C9 H14C 3.1293 no .
C10 H5A 3.3199 no .
C10 H5B 2.7768 no .
C10 H11 3.2443 no .
C10 H24 3.2463 no .
C11 H10 3.2447 no .
C11 H18 2.8216 no .
C11 H24 3.2468 no .
C12 H5A 3.2060 no .
C12 H5B 3.1469 no .
C12 H18 2.6469 no .
C12 H20 3.2555 no .
C12 H25 3.2576 no .
C13 H5A 2.9076 no .
C13 H5B 3.0985 no .
C13 H8 3.1414 no .
C13 H22A 3.3704 no .
C13 H22B 2.7493 no .
C13 H22C 2.7494 no .
C14 H17 2.8535 no .
C14 H18 2.9178 no .
C15 H8 3.2696 no .
C16 H13 3.3299 no .
C16 H17 3.3029 no .
C16 H21A 3.2395 no .
C16 H23 3.2369 no .
C17 H14B 3.0504 no .
C17 H14C 3.0409 no .
C17 H23 3.2588 no .
C18 H11 2.8182 no .
C18 H14A 2.7447 no .
C19 H10 2.9056 no .
C19 H13 3.0744 no .
C19 H18 3.2663 no .
C19 H21B 3.1672 no .
C20 H25 3.2329 no .
C21 H5A 3.4325 no .
C21 H8 3.2992 no .
C22 H13 2.7924 no .
C23 H17 3.2733 no .
C24 H10 3.2430 no .
C24 H11 3.2426 no .
C25 H20 3.2320 no .
H5A H10 3.1411 no .
H5A H21B 3.0179 no .
H5B H10 2.1861 no .
H8 H13 2.6340 no .
H8 H21A 2.6427 no .
H8 H23 2.3204 no .
H10 H20 2.3095 no .
H11 H18 2.5030 no .
H11 H25 2.3120 no .
H13 H21A 2.3522 no .
H13 H21B 2.8492 no .
H13 H22B 3.0880 no .
H13 H22C 2.6359 no .
H14A H18 2.2748 no .
H14B H17 2.6827 no .
H14B H18 3.5617 no .
H14C H17 2.6855 no .
H14C H18 3.5288 no .
H15 H17 2.3213 no .
H15 H23 2.3114 no .
H20 H24 2.3131 no .
H21A H22A 2.3336 no .
H21A H22B 2.8239 no .
H21A H22C 2.3493 no .
H21B H22A 2.3335 no .
H21B H22B 2.3493 no .
H21B H22C 2.8239 no .
H24 H25 2.3184 no .
O1 H5B 2.8241 no 3_767
O1 H10 2.5329 no 3_767
O1 H14B 3.0472 no 1_556
O1 H14C 3.1599 no 1_556
O1 H17 2.7859 no 1_556
N2 H5A 3.1488 no 4_554
N2 H21B 2.9426 no 4_554
C3 H5A 3.5720 no 4_554
C3 H14A 3.2783 no 4_555
C3 H14B 3.1109 no 4_555
C3 H14C 3.0091 no 3_766
C3 H17 3.4331 no 3_766
C4 H18 3.3586 no 3_766
C4 H21B 2.7558 no 4_554
C5 H5B 3.0007 no 3_767
C5 H14B 3.0819 no 1_556
C5 H14C 3.2168 no 1_556
C6 H5B 3.4715 no 3_767
C6 H14B 3.4424 no 4_555
C6 H14C 2.8394 no 3_766
C7 H14A 3.4309 no 3_766
C7 H14C 2.9046 no 3_766
C8 H8 3.5109 no 3_666
C8 H22A 3.3733 no 4_554
C8 H23 3.3699 no 3_666
C8 H25 3.3704 no 2_756
C9 H5A 2.8862 no 4_554
C9 H14C 3.0073 no 3_766
C9 H21B 3.5532 no 4_554
C10 H11 3.1961 no 4_555
C10 H13 3.1227 no 3_767
C10 H15 3.4032 no 3_766
C10 H17 3.0063 no 3_766
C11 H14A 2.9192 no 4_555
C11 H20 3.4880 no 4_554
C12 H14A 3.1399 no 4_555
C12 H17 3.3685 no 3_766
C13 H5B 3.3843 no 3_767
C13 H10 2.9139 no 3_767
C14 H5A 3.3992 no 1_554
C14 H5A 3.3418 no 4_554
C14 H5B 3.2500 no 1_554
C14 H11 3.3830 no 4_554
C14 H21B 3.4139 no 4_554
C15 H20 3.1374 no 1_454
C15 H22C 3.3123 no 3_666
C16 H21B 3.2957 no 4_554
C16 H22A 3.4662 no 4_554
C17 H10 3.3838 no 3_766
C17 H18 3.5533 no 3_766
C17 H21B 3.0617 no 4_554
C17 H22B 3.2087 no 1_554
C18 H5A 2.7850 no 4_554
C18 H14B 3.4593 no 4_555
C18 H14C 3.0867 no 3_766
C19 H5B 3.3220 no 3_767
C19 H14A 3.5254 no 4_555
C19 H14B 3.1154 no 4_555
C19 H14C 2.8522 no 3_766
C20 H11 3.0459 no 4_555
C20 H13 3.3380 no 3_767
C20 H15 3.3788 no 1_656
C20 H15 3.3889 no 3_766
C20 H23 3.5496 no 1_656
C20 H25 3.2714 no 4_555
C21 H24 3.1925 no 4_454
C22 H17 3.3559 no 1_556
C22 H23 3.4406 no 3_666
C22 H24 3.4500 no 1_455
C22 H24 3.1789 no 4_454
C23 H8 3.2389 no 3_666
C23 H20 3.0024 no 1_454
C23 H22A 3.5244 no 4_554
C23 H22C 3.2369 no 3_666
C23 H25 3.4929 no 4_454
C24 H21A 3.4125 no 4_655
C24 H22A 3.3144 no 1_655
C24 H22A 3.4342 no 4_655
C24 H22C 3.5214 no 1_655
C25 H20 3.3139 no 4_554
C25 H22A 3.1636 no 1_655
H5A N2 3.1488 no 4_555
H5A C3 3.5720 no 4_555
H5A C9 2.8862 no 4_555
H5A C14 3.3992 no 1_556
H5A C14 3.3418 no 4_555
H5A C18 2.7850 no 4_555
H5A H11 3.1935 no 4_555
H5A H14A 3.0774 no 4_555
H5A H14B 2.7544 no 1_556
H5A H14B 3.2481 no 4_555
H5A H14C 3.3122 no 1_556
H5A H18 2.7438 no 4_555
H5B O1 2.8241 no 3_767
H5B C5 3.0007 no 3_767
H5B C6 3.4715 no 3_767
H5B C13 3.3843 no 3_767
H5B C14 3.2500 no 1_556
H5B C19 3.3220 no 3_767
H5B H5B 2.5776 no 3_767
H5B H11 3.2826 no 4_555
H5B H13 3.2266 no 3_767
H5B H14A 3.5086 no 1_556
H5B H14B 3.0178 no 1_556
H5B H14C 2.7476 no 1_556
H8 C8 3.5109 no 3_666
H8 C23 3.2389 no 3_666
H8 H8 3.0505 no 3_666
H8 H23 2.4796 no 3_666
H8 H25 2.9680 no 2_756
H8 H25 3.4451 no 4_454
H10 O1 2.5329 no 3_767
H10 C13 2.9139 no 3_767
H10 C17 3.3838 no 3_766
H10 H11 3.2535 no 4_555
H10 H13 2.4006 no 3_767
H10 H17 2.6985 no 3_766
H11 C10 3.1961 no 4_554
H11 C14 3.3830 no 4_555
H11 C20 3.0459 no 4_554
H11 H5A 3.1935 no 4_554
H11 H5B 3.2826 no 4_554
H11 H10 3.2535 no 4_554
H11 H14A 2.7490 no 4_555
H11 H14B 3.3252 no 4_555
H11 H14C 3.5930 no 4_555
H11 H20 3.0090 no 4_554
H13 C10 3.1227 no 3_767
H13 C20 3.3380 no 3_767
H13 H5B 3.2266 no 3_767
H13 H10 2.4006 no 3_767
H13 H20 2.8410 no 3_767
H13 H23 3.0857 no 3_666
H14A C3 3.2783 no 4_554
H14A C7 3.4309 no 3_766
H14A C11 2.9192 no 4_554
H14A C12 3.1399 no 4_554
H14A C19 3.5254 no 4_554
H14A H5A 3.0774 no 4_554
H14A H5B 3.5086 no 1_554
H14A H11 2.7490 no 4_554
H14B O1 3.0472 no 1_554
H14B C3 3.1109 no 4_554
H14B C5 3.0819 no 1_554
H14B C6 3.4424 no 4_554
H14B C18 3.4593 no 4_554
H14B C19 3.1154 no 4_554
H14B H5A 2.7544 no 1_554
H14B H5A 3.2481 no 4_554
H14B H5B 3.0178 no 1_554
H14B H11 3.3252 no 4_554
H14B H21B 2.9078 no 4_554
H14C O1 3.1599 no 1_554
H14C C3 3.0091 no 3_766
H14C C5 3.2168 no 1_554
H14C C6 2.8394 no 3_766
H14C C7 2.9046 no 3_766
H14C C9 3.0073 no 3_766
H14C C18 3.0867 no 3_766
H14C C19 2.8522 no 3_766
H14C H5A 3.3122 no 1_554
H14C H5B 2.7476 no 1_554
H14C H11 3.5930 no 4_554
H15 C10 3.4032 no 3_766
H15 C20 3.3788 no 1_454
H15 C20 3.3889 no 3_766
H15 H15 2.9421 no 3_665
H15 H20 2.8928 no 1_454
H15 H20 3.5951 no 3_766
H15 H22B 3.5212 no 1_554
H15 H22C 3.3396 no 1_554
H15 H22C 2.7929 no 3_666
H15 H24 3.5931 no 1_454
H17 O1 2.7859 no 1_554
H17 C3 3.4331 no 3_766
H17 C10 3.0063 no 3_766
H17 C12 3.3685 no 3_766
H17 C22 3.3559 no 1_554
H17 H10 2.6985 no 3_766
H17 H21B 3.2604 no 4_554
H17 H22B 2.6246 no 1_554
H17 H22C 3.3019 no 1_554
H18 C4 3.3586 no 3_766
H18 C17 3.5533 no 3_766
H18 H5A 2.7438 no 4_554
H20 C11 3.4880 no 4_555
H20 C15 3.1374 no 1_656
H20 C23 3.0024 no 1_656
H20 C25 3.3139 no 4_555
H20 H11 3.0090 no 4_555
H20 H13 2.8410 no 3_767
H20 H15 2.8928 no 1_656
H20 H15 3.5951 no 3_766
H20 H22A 3.4655 no 4_655
H20 H22C 3.5076 no 3_767
H20 H23 2.6525 no 1_656
H20 H25 2.6664 no 4_555
H21A C24 3.4125 no 4_454
H21A H22A 3.4987 no 4_554
H21A H22B 2.9940 no 4_554
H21A H23 3.2358 no 3_666
H21A H24 2.5061 no 4_454
H21B N2 2.9426 no 4_555
H21B C4 2.7558 no 4_555
H21B C9 3.5532 no 4_555
H21B C14 3.4139 no 4_555
H21B C16 3.2957 no 4_555
H21B C17 3.0617 no 4_555
H21B H14B 2.9078 no 4_555
H21B H17 3.2604 no 4_555
H21B H22B 3.4140 no 4_554
H21B H24 3.5148 no 4_454
H22A C8 3.3733 no 4_555
H22A C16 3.4662 no 4_555
H22A C23 3.5244 no 4_555
H22A C24 3.3144 no 1_455
H22A C24 3.4342 no 4_454
H22A C25 3.1636 no 1_455
H22A H20 3.4655 no 4_454
H22A H21A 3.4987 no 4_555
H22A H24 3.1253 no 1_455
H22A H24 2.6708 no 4_454
H22A H25 2.8469 no 1_455
H22B C17 3.2087 no 1_556
H22B H15 3.5212 no 1_556
H22B H17 2.6246 no 1_556
H22B H21A 2.9940 no 4_555
H22B H21B 3.4140 no 4_555
H22B H24 3.2089 no 1_455
H22C C15 3.3123 no 3_666
H22C C23 3.2369 no 3_666
H22C C24 3.5214 no 1_455
H22C H15 3.3396 no 1_556
H22C H15 2.7929 no 3_666
H22C H17 3.3019 no 1_556
H22C H20 3.5076 no 3_767
H22C H23 2.6439 no 3_666
H22C H24 3.4539 no 1_455
H22C H24 3.2617 no 4_454
H23 C8 3.3699 no 3_666
H23 C20 3.5496 no 1_454
H23 C22 3.4406 no 3_666
H23 H8 2.4796 no 3_666
H23 H13 3.0857 no 3_666
H23 H20 2.6525 no 1_454
H23 H21A 3.2358 no 3_666
H23 H22C 2.6439 no 3_666
H23 H24 3.5974 no 2_756
H23 H25 3.5683 no 2_756
H23 H25 3.1894 no 4_454
H24 C21 3.1925 no 4_655
H24 C22 3.4500 no 1_655
H24 C22 3.1789 no 4_655
H24 H15 3.5931 no 1_656
H24 H21A 2.5061 no 4_655
H24 H21B 3.5148 no 4_655
H24 H22A 3.1253 no 1_655
H24 H22A 2.6708 no 4_655
H24 H22B 3.2089 no 1_655
H24 H22C 3.4539 no 1_655
H24 H22C 3.2617 no 4_655
H24 H23 3.5974 no 2_746
H25 C8 3.3704 no 2_746
H25 C20 3.2714 no 4_554
H25 C23 3.4929 no 4_655
H25 H8 2.9680 no 2_746
H25 H8 3.4451 no 4_655
H25 H20 2.6664 no 4_554
H25 H22A 2.8469 no 1_655
H25 H23 3.5683 no 2_746
H25 H23 3.1894 no 4_655

loop_
_geom_torsion_atom_site_label_1
_geom_torsion_atom_site_label_2
_geom_torsion_atom_site_label_3
_geom_torsion_atom_site_label_4
_geom_torsion
_geom_torsion_publ_flag
C5 O1 C13 C6 -17.78(11) no
C5 O1 C13 C21 102.44(11) no
C13 O1 C5 C19 15.52(12) no
C4 N2 C9 C7 1.58(13) no
C4 N2 C9 C18 -177.64(11) no
C9 N2 C4 C16 -1.06(13) no
C9 N2 C4 C17 178.01(11) no
C14 N2 C4 C16 179.97(10) no
C14 N2 C4 C17 -0.96(19) no
C14 N2 C9 C7 -179.48(10) no
C14 N2 C9 C18 1.3(2) no
C12 C3 C18 C9 178.64(10) no
C18 C3 C12 C10 134.14(12) no
C18 C3 C12 C11 -44.56(17) no
C12 C3 C19 C5 -1.69(18) no
C12 C3 C19 C6 -176.37(10) no
C19 C3 C12 C10 -47.56(17) no
C19 C3 C12 C11 133.73(12) no
C18 C3 C19 C5 176.61(10) no
C18 C3 C19 C6 1.94(17) no
C19 C3 C18 C9 0.29(17) no
N2 C4 C16 C7 0.14(13) no
N2 C4 C16 C8 177.65(9) no
N2 C4 C17 C15 -177.27(11) no
C16 C4 C17 C15 1.70(19) no
C17 C4 C16 C7 -179.00(11) no
C17 C4 C16 C8 -1.49(19) no
O1 C5 C19 C3 178.12(10) no
O1 C5 C19 C6 -6.64(12) no
C7 C6 C13 O1 -172.40(11) no
C7 C6 C13 C21 68.02(15) no
C13 C6 C7 C9 -171.20(10) no
C13 C6 C7 C16 11.5(2) no
C7 C6 C19 C3 -3.37(17) no
C7 C6 C19 C5 -179.07(10) no
C19 C6 C7 C9 2.45(17) no
C19 C6 C7 C16 -174.89(12) no
C13 C6 C19 C3 171.45(9) no
C13 C6 C19 C5 -4.26(12) no
C19 C6 C13 O1 13.41(12) no
C19 C6 C13 C21 -106.16(10) no
C6 C7 C9 N2 -179.53(10) no
C6 C7 C9 C18 -0.25(18) no
C6 C7 C16 C4 178.35(13) no
C6 C7 C16 C8 1.4(3) no
C9 C7 C16 C4 0.81(13) no
C9 C7 C16 C8 -176.15(12) no
C16 C7 C9 N2 -1.47(13) no
C16 C7 C9 C18 177.81(10) no
C16 C8 C23 C15 0.6(2) no
C23 C8 C16 C4 0.31(19) no
C23 C8 C16 C7 176.95(13) no
N2 C9 C18 C3 178.01(11) no
C7 C9 C18 C3 -1.11(18) no
C12 C10 C20 C24 -0.4(2) no
C20 C10 C12 C3 -178.79(12) no
C20 C10 C12 C11 -0.1(2) no
C12 C11 C25 C24 -0.3(2) no
C25 C11 C12 C3 179.15(13) no
C25 C11 C12 C10 0.4(2) no
O1 C13 C21 C22 58.28(13) no
C6 C13 C21 C22 173.70(8) no
C17 C15 C23 C8 -0.3(2) no
C23 C15 C17 C4 -0.8(2) no
C10 C20 C24 C25 0.5(2) no
C20 C24 C25 C11 -0.1(2) no
